data_4084621
loop_
_publ_author_name
'Dickie, Diane A.'
'Kemp, Richard A.'

_publ_section_title
;
 Structures and CO2Reactivity of Zinc Complexes of Bis(diisopropyl-) and
 Bis(diphenylphosphino)amines
;
_journal_issue 22
_journal_name_full Organometallics
_journal_page_first 6511
_journal_paper_doi 10.1021/om500856p
_journal_volume 33
_journal_year 2014
_chemical_formula_sum 'C24 H56 N2 P4 Zn'
_chemical_formula_weight 561.95
_space_group_crystal_system monoclinic
_space_group_IT_number 14
_space_group_name_Hall '-P 2ybc'
_space_group_name_H-M_alt 'P 1 21/c 1'
_symmetry_space_group_name_Hall '-P 2ybc'
_symmetry_space_group_name_H-M 'P 1 21/c 1'
_atom_sites_solution_hydrogens geom
_cell_angle_alpha 90
_cell_angle_beta 92.110(2)
_cell_angle_gamma 90
_cell_formula_units_Z 4
_cell_length_a 15.9729(6)
_cell_length_b 17.5388(7)
_cell_length_c 11.5710(5)
_cell_measurement_reflns_used 9995
_cell_measurement_temperature 228.(2)
_cell_measurement_theta_max 27.0370
_cell_measurement_theta_min 2.3225
_cell_volume 3239.4(2)
_computing_cell_refinement 'Bruker SAINT'
_computing_data_collection 'Bruker APEX2'
_computing_data_reduction 'Bruker SAINT'
_computing_molecular_graphics 'Bruker SHELXTL'
_computing_publication_material 'Bruker SHELXTL'
_computing_structure_refinement 'SHELXL-2014 (Sheldrick 2014)'
_computing_structure_solution 'SHELXS-97 (Sheldrick 2008)'
_diffrn_ambient_temperature 228.(2)
_diffrn_detector_area_resol_mean 8.3333
_diffrn_measured_fraction_theta_full 0.996
_diffrn_measured_fraction_theta_max 0.996
_diffrn_measurement_device_type 'Bruker Kappa APEX II CCD'
_diffrn_measurement_method '\f and \w scans'
_diffrn_radiation_monochromator graphite
_diffrn_radiation_type 'Mo K\a'
_diffrn_radiation_wavelength 0.71073
_diffrn_reflns_av_R_equivalents 0.0539
_diffrn_reflns_av_unetI/netI 0.0355
_diffrn_reflns_limit_h_max 20
_diffrn_reflns_limit_h_min -20
_diffrn_reflns_limit_k_max 22
_diffrn_reflns_limit_k_min -22
_diffrn_reflns_limit_l_max 14
_diffrn_reflns_limit_l_min -14
_diffrn_reflns_number 63930
_diffrn_reflns_theta_full 27.16
_diffrn_reflns_theta_max 27.16
_diffrn_reflns_theta_min 1.73
_diffrn_source 'fine--focus tube'
_exptl_absorpt_coefficient_mu 0.969
_exptl_absorpt_correction_T_max 0.98
_exptl_absorpt_correction_T_min 0.90
_exptl_absorpt_correction_type multi-scan
_exptl_absorpt_process_details 'SADABS V2012/1 (Bruker AXS Inc.)'
_exptl_crystal_colour colourless
_exptl_crystal_density_diffrn 1.152
_exptl_crystal_density_method 'not measured'
_exptl_crystal_description plate
_exptl_crystal_F_000 1216
_exptl_crystal_size_max 0.240
_exptl_crystal_size_mid 0.120
_exptl_crystal_size_min 0.020
_refine_diff_density_max 0.424
_refine_diff_density_min -0.233
_refine_ls_extinction_method none
_refine_ls_goodness_of_fit_ref 1.035
_refine_ls_hydrogen_treatment constr
_refine_ls_matrix_type full
_refine_ls_number_parameters 296
_refine_ls_number_reflns 7164
_refine_ls_number_restraints 0
_refine_ls_restrained_S_all 1.035
_refine_ls_R_factor_all 0.0555
_refine_ls_R_factor_gt 0.0335
_refine_ls_shift/su_max 0.000
_refine_ls_shift/su_mean 0.000
_refine_ls_structure_factor_coef Fsqd
_refine_ls_weighting_details 'w=1/[\s^2^(Fo^2^)+(0.0351P)^2^+1.2571P] where P=(Fo^2^+2Fc^2^)/3'
_refine_ls_weighting_scheme calc
_refine_ls_wR_factor_gt 0.0745
_refine_ls_wR_factor_ref 0.0841
_reflns_number_gt 5394
_reflns_number_total 7164
_reflns_threshold_expression 'I > 2\s(I)'
_cod_data_source_file om500856p_si_001.cif
_cod_data_source_block 4
_cod_depositor_comments 'Adding full bibliography for 4084620--4084627.cif.'
_cod_database_code 4084621

loop_
_space_group_symop_operation_xyz
'x, y, z'
'-x, y+1/2, -z+1/2'
'-x, -y, -z'
'x, -y-1/2, z-1/2'

loop_
_atom_site_type_symbol
_atom_site_label
_atom_site_fract_x
_atom_site_fract_y
_atom_site_fract_z
_atom_site_U_iso_or_equiv
_atom_site_adp_type
_atom_site_calc_flag
_atom_site_refinement_flags_adp
_atom_site_refinement_flags_posn
_atom_site_occupancy
Zn Zn1 0.25148(2) 0.00158(2) 0.23560(2) 0.02921(8) Uani d . . 1
P P1 0.19134(3) 0.05604(3) 0.40570(5) 0.02901(13) Uani d . . 1
P P2 0.30222(4) 0.12886(3) 0.28035(5) 0.03192(13) Uani d . . 1
P P3 0.19779(4) -0.06558(3) 0.06560(5) 0.03153(13) Uani d . . 1
P P4 0.31934(3) -0.12053(3) 0.20665(5) 0.02840(13) Uani d . . 1
N N1 0.24206(11) 0.13681(9) 0.39210(16) 0.0355(4) Uani d . . 1
N N2 0.26768(11) -0.13358(9) 0.08227(15) 0.0334(4) Uani d . . 1
C C1 0.07886(14) 0.07778(13) 0.4153(2) 0.0407(5) Uani d . . 1
H H1 0.0492 0.029 0.4276 0.049 Uiso calc U R 1
C C2 0.05979(18) 0.13037(17) 0.5159(3) 0.0735(9) Uani d . . 1
H H2A 0.093 0.1765 0.5109 0.11 Uiso calc U R 1
H H2B 0.0735 0.1046 0.5884 0.11 Uiso calc U R 1
H H2C 0.0008 0.1435 0.5125 0.11 Uiso calc U R 1
C C3 0.04644(18) 0.1104(2) 0.3010(3) 0.0747(9) Uani d . . 1
H H3A -0.0136 0.1181 0.3035 0.112 Uiso calc U R 1
H H3B 0.0584 0.0751 0.2392 0.112 Uiso calc U R 1
H H3C 0.0738 0.1587 0.2871 0.112 Uiso calc U R 1
C C4 0.21944(15) 0.01438(12) 0.54809(19) 0.0386(5) Uani d . . 1
H H4 0.2027 0.0506 0.6086 0.046 Uiso calc U R 1
C C5 0.17260(18) -0.06058(15) 0.5652(3) 0.0608(8) Uani d . . 1
H H5A 0.183 -0.0947 0.5014 0.091 Uiso calc U R 1
H H5B 0.113 -0.0505 0.5681 0.091 Uiso calc U R 1
H H5C 0.1921 -0.0841 0.6372 0.091 Uiso calc U R 1
C C6 0.31384(17) 0.00294(15) 0.5598(2) 0.0534(7) Uani d . . 1
H H6A 0.3278 -0.0222 0.6327 0.08 Uiso calc U R 1
H H6B 0.3416 0.0521 0.5578 0.08 Uiso calc U R 1
H H6C 0.3322 -0.0284 0.4965 0.08 Uiso calc U R 1
C C7 0.41216(16) 0.13565(15) 0.3325(2) 0.0525(7) Uani d . . 1
H H7 0.4233 0.0877 0.3754 0.063 Uiso calc U R 1
C C8 0.47235(19) 0.13440(19) 0.2324(3) 0.0778(10) Uani d . . 1
H H8A 0.4723 0.1839 0.195 0.117 Uiso calc U R 1
H H8B 0.4544 0.0958 0.1767 0.117 Uiso calc U R 1
H H8C 0.5285 0.1226 0.2619 0.117 Uiso calc U R 1
C C9 0.4288(2) 0.19876(19) 0.4202(3) 0.0811(10) Uani d . . 1
H H9A 0.4848 0.1931 0.4544 0.122 Uiso calc U R 1
H H9B 0.3881 0.1957 0.4803 0.122 Uiso calc U R 1
H H9C 0.4239 0.2479 0.382 0.122 Uiso calc U R 1
C C10 0.28577(19) 0.21236(13) 0.1847(2) 0.0537(7) Uani d . . 1
H H10 0.3386 0.221 0.1445 0.064 Uiso calc U R 1
C C11 0.2191(3) 0.19824(17) 0.0948(3) 0.0980(13) Uani d . . 1
H H11A 0.166 0.1908 0.1313 0.147 Uiso calc U R 1
H H11B 0.2327 0.153 0.0511 0.147 Uiso calc U R 1
H H11C 0.2149 0.2417 0.0431 0.147 Uiso calc U R 1
C C12 0.2663(3) 0.28465(16) 0.2490(3) 0.1200(18) Uani d . . 1
H H12A 0.2586 0.3262 0.1943 0.18 Uiso calc U R 1
H H12B 0.3123 0.2965 0.303 0.18 Uiso calc U R 1
H H12C 0.2154 0.2777 0.2911 0.18 Uiso calc U R 1
C C13 0.09258(16) -0.10891(16) 0.0622(2) 0.0548(7) Uani d . . 1
H H13 0.0517 -0.0691 0.0378 0.066 Uiso calc U R 1
C C14 0.07077(18) -0.13549(19) 0.1826(3) 0.0764(10) Uani d . . 1
H H14A 0.014 -0.1551 0.1807 0.115 Uiso calc U R 1
H H14B 0.0751 -0.0929 0.236 0.115 Uiso calc U R 1
H H14C 0.1093 -0.1754 0.208 0.115 Uiso calc U R 1
C C15 0.0847(2) -0.17457(19) -0.0248(3) 0.0928(12) Uani d . . 1
H H15A 0.125 -0.214 -0.0038 0.139 Uiso calc U R 1
H H15B 0.0955 -0.1557 -0.1017 0.139 Uiso calc U R 1
H H15C 0.0285 -0.1955 -0.0241 0.139 Uiso calc U R 1
C C16 0.20482(16) -0.02632(14) -0.0817(2) 0.0446(6) Uani d . . 1
H H16 0.199 -0.0695 -0.1366 0.054 Uiso calc U R 1
C C17 0.29076(19) 0.00868(16) -0.0967(2) 0.0637(8) Uani d . . 1
H H17A 0.2927 0.032 -0.1725 0.095 Uiso calc U R 1
H H17B 0.3332 -0.0308 -0.0894 0.095 Uiso calc U R 1
H H17C 0.3012 0.0471 -0.0376 0.095 Uiso calc U R 1
C C18 0.13473(19) 0.02995(17) -0.1114(2) 0.0636(8) Uani d . . 1
H H18A 0.1324 0.0682 -0.0511 0.095 Uiso calc U R 1
H H18B 0.0817 0.003 -0.1176 0.095 Uiso calc U R 1
H H18C 0.1454 0.0545 -0.1845 0.095 Uiso calc U R 1
C C19 0.29281(16) -0.20134(11) 0.30186(19) 0.0399(5) Uani d . . 1
H H19 0.2353 -0.1912 0.3272 0.048 Uiso calc U R 1
C C20 0.34643(18) -0.20929(14) 0.4110(2) 0.0577(7) Uani d . . 1
H H20A 0.3236 -0.2489 0.4591 0.087 Uiso calc U R 1
H H20B 0.3472 -0.1613 0.4527 0.087 Uiso calc U R 1
H H20C 0.4031 -0.2228 0.3914 0.087 Uiso calc U R 1
C C21 0.2878(2) -0.27620(12) 0.2349(2) 0.0567(7) Uani d . . 1
H H21A 0.3423 -0.288 0.2051 0.085 Uiso calc U R 1
H H21B 0.2471 -0.2714 0.171 0.085 Uiso calc U R 1
H H21C 0.2708 -0.3168 0.2859 0.085 Uiso calc U R 1
C C22 0.43269(14) -0.13365(13) 0.1853(2) 0.0434(6) Uani d . . 1
H H22 0.4451 -0.1889 0.1897 0.052 Uiso calc U R 1
C C23 0.48532(17) -0.09354(18) 0.2805(3) 0.0678(8) Uani d . . 1
H H23A 0.544 -0.1061 0.2725 0.102 Uiso calc U R 1
H H23B 0.4675 -0.1103 0.3556 0.102 Uiso calc U R 1
H H23C 0.4778 -0.0388 0.2738 0.102 Uiso calc U R 1
C C24 0.45726(17) -0.10546(17) 0.0681(2) 0.0606(7) Uani d . . 1
H H24A 0.4478 -0.0509 0.063 0.091 Uiso calc U R 1
H H24B 0.4237 -0.1311 0.0084 0.091 Uiso calc U R 1
H H24C 0.5161 -0.1162 0.0577 0.091 Uiso calc U R 1

loop_
_atom_site_aniso_label
_atom_site_aniso_U_11
_atom_site_aniso_U_22
_atom_site_aniso_U_33
_atom_site_aniso_U_12
_atom_site_aniso_U_13
_atom_site_aniso_U_23
Zn1 0.03685(15) 0.02478(11) 0.02614(14) 0.00036(10) 0.00318(10) -0.00260(9)
P1 0.0335(3) 0.0273(2) 0.0265(3) -0.0028(2) 0.0053(2) -0.0024(2)
P2 0.0387(3) 0.0247(2) 0.0326(3) -0.0056(2) 0.0047(2) 0.0022(2)
P3 0.0354(3) 0.0325(3) 0.0265(3) 0.0023(2) -0.0022(2) -0.0022(2)
P4 0.0328(3) 0.0244(2) 0.0280(3) 0.0025(2) 0.0011(2) 0.0014(2)
N1 0.0426(11) 0.0255(8) 0.0389(11) -0.0057(7) 0.0082(9) -0.0058(7)
N2 0.0414(11) 0.0293(8) 0.0294(10) 0.0060(7) -0.0013(8) -0.0044(7)
C1 0.0354(13) 0.0407(11) 0.0464(15) -0.0008(10) 0.0067(11) 0.0018(10)
C2 0.0486(18) 0.079(2) 0.094(3) 0.0141(15) 0.0140(16) -0.0350(18)
C3 0.0440(17) 0.106(2) 0.074(2) 0.0107(16) -0.0015(15) 0.0334(19)
C4 0.0466(14) 0.0420(12) 0.0274(12) 0.0007(10) 0.0046(10) -0.0006(9)
C5 0.0611(18) 0.0589(16) 0.0623(19) -0.0094(13) 0.0014(14) 0.0297(14)
C6 0.0507(16) 0.0647(16) 0.0441(16) 0.0006(13) -0.0077(12) 0.0064(12)
C7 0.0414(15) 0.0639(16) 0.0526(17) -0.0154(12) 0.0059(12) 0.0009(13)
C8 0.0502(18) 0.095(2) 0.090(3) -0.0173(16) 0.0220(17) 0.0066(19)
C9 0.073(2) 0.091(2) 0.078(2) -0.0368(18) -0.0136(18) -0.0087(18)
C10 0.0718(19) 0.0366(12) 0.0530(17) -0.0020(12) 0.0083(14) 0.0163(11)
C11 0.175(4) 0.0508(17) 0.066(2) 0.017(2) -0.033(2) 0.0123(15)
C12 0.220(5) 0.0298(14) 0.106(3) 0.017(2) -0.053(3) -0.0010(16)
C13 0.0381(14) 0.0622(16) 0.0632(18) -0.0040(12) -0.0131(13) 0.0080(13)
C14 0.0455(17) 0.094(2) 0.090(3) -0.0198(16) 0.0040(16) 0.0231(19)
C15 0.094(3) 0.083(2) 0.098(3) -0.038(2) -0.033(2) -0.015(2)
C16 0.0618(17) 0.0444(12) 0.0272(13) 0.0119(12) -0.0037(11) -0.0024(10)
C17 0.071(2) 0.0746(19) 0.0464(17) 0.0112(15) 0.0157(15) 0.0244(14)
C18 0.072(2) 0.0675(17) 0.0506(18) 0.0178(15) -0.0103(15) 0.0159(14)
C19 0.0526(15) 0.0324(10) 0.0349(13) -0.0031(10) 0.0039(11) 0.0062(9)
C20 0.078(2) 0.0474(14) 0.0476(17) 0.0033(13) 0.0010(15) 0.0122(12)
C21 0.086(2) 0.0285(11) 0.0560(17) -0.0100(12) 0.0025(15) 0.0044(11)
C22 0.0361(13) 0.0404(12) 0.0540(16) 0.0070(10) 0.0062(11) 0.0069(11)
C23 0.0421(16) 0.087(2) 0.073(2) -0.0086(15) -0.0118(15) 0.0112(17)
C24 0.0463(16) 0.0725(18) 0.0642(19) 0.0011(14) 0.0203(14) 0.0086(14)

loop_
_atom_type_symbol
_atom_type_description
_atom_type_scat_dispersion_real
_atom_type_scat_dispersion_imag
_atom_type_scat_source
C C 0.0033 0.0016 'International Tables Vol C Tables 4.2.6.8 and 6.1.1.4'
H H 0.0000 0.0000 'International Tables Vol C Tables 4.2.6.8 and 6.1.1.4'
N N 0.0061 0.0033 'International Tables Vol C Tables 4.2.6.8 and 6.1.1.4'
P P 0.1023 0.0942 'International Tables Vol C Tables 4.2.6.8 and 6.1.1.4'
Zn Zn 0.2839 1.4301 'International Tables Vol C Tables 4.2.6.8 and 6.1.1.4'

loop_
_geom_angle_atom_site_label_1
_geom_angle_atom_site_label_2
_geom_angle_atom_site_label_3
_geom_angle
P1 Zn1 P3 135.52(2)
P1 Zn1 P2 66.557(19)
P3 Zn1 P2 136.61(2)
P1 Zn1 P4 130.78(2)
P3 Zn1 P4 66.782(19)
P2 Zn1 P4 133.95(2)
N1 P1 C4 108.84(10)
N1 P1 C1 108.22(10)
C4 P1 C1 103.53(11)
N1 P1 Zn1 92.89(6)
C4 P1 Zn1 118.69(7)
C1 P1 Zn1 123.21(8)
C4 P1 P2 122.23(8)
C1 P1 P2 127.15(8)
Zn1 P1 P2 56.829(17)
N1 P2 C7 108.35(11)
N1 P2 C10 109.22(11)
C7 P2 C10 104.96(13)
N1 P2 Zn1 92.61(6)
C7 P2 Zn1 115.93(9)
C10 P2 Zn1 124.23(9)
C7 P2 P1 119.96(9)
C10 P2 P1 128.65(10)
Zn1 P2 P1 56.614(16)
N2 P3 C13 108.58(11)
N2 P3 C16 108.40(10)
C13 P3 C16 102.73(12)
N2 P3 Zn1 92.23(6)
C13 P3 Zn1 120.87(9)
C16 P3 Zn1 122.47(8)
C13 P3 P4 120.40(9)
C16 P3 P4 129.17(9)
Zn1 P3 P4 56.728(17)
N2 P4 C22 109.08(10)
N2 P4 C19 107.14(10)
C22 P4 C19 103.33(11)
N2 P4 Zn1 91.79(6)
C22 P4 Zn1 124.87(7)
C19 P4 Zn1 118.63(8)
C22 P4 P3 131.01(8)
C19 P4 P3 117.53(8)
Zn1 P4 P3 56.490(17)
P1 N1 P2 107.87(9)
P3 N2 P4 108.57(9)
C3 C1 C2 111.5(2)
C3 C1 P1 109.16(17)
C2 C1 P1 113.17(18)
C6 C4 C5 111.3(2)
C6 C4 P1 109.87(16)
C5 C4 P1 110.66(17)
C9 C7 C8 114.6(2)
C9 C7 P2 114.0(2)
C8 C7 P2 111.6(2)
C11 C10 C12 109.3(3)
C11 C10 P2 111.75(18)
C12 C10 P2 113.4(2)
C14 C13 C15 110.8(3)
C14 C13 P3 110.22(18)
C15 C13 P3 112.1(2)
C17 C16 C18 111.9(2)
C17 C16 P3 109.99(17)
C18 C16 P3 112.41(18)
C20 C19 C21 111.4(2)
C20 C19 P4 115.70(17)
C21 C19 P4 111.41(16)
C24 C22 C23 110.0(2)
C24 C22 P4 111.56(17)
C23 C22 P4 111.12(18)

loop_
_geom_bond_atom_site_label_1
_geom_bond_atom_site_label_2
_geom_bond_distance
Zn1 P1 2.4184(6)
Zn1 P3 2.4225(6)
Zn1 P2 2.4243(5)
Zn1 P4 2.4291(5)
P1 N1 1.6423(16)
P1 C4 1.843(2)
P1 C1 1.844(2)
P2 N1 1.6450(18)
P2 C7 1.840(3)
P2 C10 1.849(2)
P3 N2 1.6403(17)
P3 C13 1.843(3)
P3 C16 1.846(2)
P4 N2 1.6483(18)
P4 C22 1.851(2)
P4 C19 1.854(2)
C1 C3 1.514(4)
C1 C2 1.525(3)
C4 C6 1.522(3)
C4 C5 1.529(3)
C7 C9 1.518(4)
C7 C8 1.533(4)
C10 C11 1.482(4)
C10 C12 1.508(4)
C13 C14 1.522(4)
C13 C15 1.532(4)
C16 C17 1.519(4)
C16 C18 1.522(3)
C19 C20 1.506(3)
C19 C21 1.525(3)
C22 C24 1.509(3)
C22 C23 1.532(4)

loop_
_geom_torsion_atom_site_label_1
_geom_torsion_atom_site_label_2
_geom_torsion_atom_site_label_3
_geom_torsion_atom_site_label_4
_geom_torsion
C4 P1 N1 P2 119.24(12)
C1 P1 N1 P2 -128.88(11)
Zn1 P1 N1 P2 -2.44(10)
C7 P2 N1 P1 -116.01(13)
C10 P2 N1 P1 130.19(12)
Zn1 P2 N1 P1 2.43(10)
C13 P3 N2 P4 -116.52(13)
C16 P3 N2 P4 132.57(12)
Zn1 P3 N2 P4 7.18(9)
C22 P4 N2 P3 -135.19(11)
C19 P4 N2 P3 113.59(12)
Zn1 P4 N2 P3 -7.16(9)
N1 P1 C1 C3 66.5(2)
C4 P1 C1 C3 -178.10(19)
Zn1 P1 C1 C3 -39.7(2)
P2 P1 C1 C3 31.4(2)
N1 P1 C1 C2 -58.3(2)
C4 P1 C1 C2 57.1(2)
Zn1 P1 C1 C2 -164.54(17)
P2 P1 C1 C2 -93.5(2)
N1 P1 C4 C6 -57.51(18)
C1 P1 C4 C6 -172.47(16)
Zn1 P1 C4 C6 46.82(18)
P2 P1 C4 C6 -20.08(19)
N1 P1 C4 C5 179.22(17)
C1 P1 C4 C5 64.26(19)
Zn1 P1 C4 C5 -76.45(18)
P2 P1 C4 C5 -143.35(15)
N1 P2 C7 C9 -44.1(2)
C10 P2 C7 C9 72.5(2)
Zn1 P2 C7 C9 -146.47(18)
P1 P2 C7 C9 -81.7(2)
N1 P2 C7 C8 -175.99(19)
C10 P2 C7 C8 -59.4(2)
Zn1 P2 C7 C8 81.6(2)
P1 P2 C7 C8 146.41(17)
N1 P2 C10 C11 -91.2(2)
C7 P2 C10 C11 152.8(2)
Zn1 P2 C10 C11 16.0(3)
P1 P2 C10 C11 -56.1(3)
N1 P2 C10 C12 32.9(3)
C7 P2 C10 C12 -83.0(3)
Zn1 P2 C10 C12 140.1(2)
P1 P2 C10 C12 68.1(3)
N2 P3 C13 C14 72.8(2)
C16 P3 C13 C14 -172.5(2)
Zn1 P3 C13 C14 -31.6(2)
P4 P3 C13 C14 35.4(2)
N2 P3 C13 C15 -51.2(2)
C16 P3 C13 C15 63.5(2)
Zn1 P3 C13 C15 -155.58(19)
P4 P3 C13 C15 -88.6(2)
N2 P3 C16 C17 -62.30(19)
C13 P3 C16 C17 -177.10(18)
Zn1 P3 C16 C17 42.8(2)
P4 P3 C16 C17 -28.5(2)
N2 P3 C16 C18 172.35(19)
C13 P3 C16 C18 57.5(2)
Zn1 P3 C16 C18 -82.6(2)
P4 P3 C16 C18 -153.88(16)
N2 P4 C19 C20 168.05(18)
C22 P4 C19 C20 52.9(2)
Zn1 P4 C19 C20 -90.08(19)
P3 P4 C19 C20 -154.95(16)
N2 P4 C19 C21 39.5(2)
C22 P4 C19 C21 -75.6(2)
Zn1 P4 C19 C21 141.40(17)
P3 P4 C19 C21 76.5(2)
N2 P4 C22 C24 34.9(2)
C19 P4 C22 C24 148.63(18)
Zn1 P4 C22 C24 -71.4(2)
P3 P4 C22 C24 2.0(2)
N2 P4 C22 C23 158.05(17)
C19 P4 C22 C23 -88.22(19)
Zn1 P4 C22 C23 51.7(2)
P3 P4 C22 C23 125.10(16)
